data_7159604
loop_
_publ_author_name
'Lee, Stephanie'
'S&#xf6;hnel, Tilo'
'Sperry, Jonathan'

_publ_section_title
;
 Support studies toward the hicksoane alkaloids reveal cascade reactions
 of a (tryptophanamido)methylglycinate.
;
_journal_issue 43
_journal_name_full 'Organic &amp; biomolecular chemistry'
_journal_page_first 8708
_journal_page_last 8715
_journal_paper_doi 10.1039/d3ob01596c
_journal_volume 21
_journal_year 2023
_chemical_absolute_configuration ad
_chemical_formula_moiety 'Cl, C12 H14 N3 O, H O0.5'
_chemical_formula_sum 'C12 H15 Cl N3 O1.5'
_chemical_formula_weight 260.72
_space_group_crystal_system monoclinic
_space_group_IT_number 5
_space_group_name_Hall 'C 2y'
_space_group_name_H-M_alt 'C 1 2 1'
_atom_sites_solution_hydrogens mixed
_atom_sites_solution_primary direct
_audit_creation_date 2023-07-16
_audit_creation_method
;
Olex2 1.3
(compiled 2020.11.12 svn.r5f609507 for OlexSys, GUI svn.r6408)
;
_audit_update_record
;
2023-07-16 deposited with the CCDC.	2023-10-18 downloaded from the CCDC.
;
_cell_angle_alpha 90
_cell_angle_beta 102.543(2)
_cell_angle_gamma 90
_cell_formula_units_Z 4
_cell_length_a 12.4988(3)
_cell_length_b 7.09306(15)
_cell_length_c 13.9973(3)
_cell_measurement_reflns_used 3630
_cell_measurement_temperature 120(1)
_cell_measurement_theta_max 71.6460
_cell_measurement_theta_min 6.4680
_cell_volume 1211.31(5)
_computing_cell_refinement 'CrysAlisPro 1.171.40.84a (Rigaku OD, 2020)'
_computing_data_collection 'CrysAlisPro 1.171.40.84a (Rigaku OD, 2020)'
_computing_data_reduction 'CrysAlisPro 1.171.40.84a (Rigaku OD, 2020)'
_computing_molecular_graphics 'Olex2 1.3 (Dolomanov et al., 2009)'
_computing_publication_material 'Olex2 1.3 (Dolomanov et al., 2009)'
_computing_structure_refinement 'SHELXL 2018/3 (Sheldrick, 2015)'
_computing_structure_solution 'SHELXS  (Sheldrick, 2008)'
_diffrn_ambient_environment N~2~
_diffrn_ambient_temperature 120(1)
_diffrn_detector 'Hybrid Pixel Array Detector'
_diffrn_detector_area_resol_mean 5.8140
_diffrn_detector_type 'Pilatus 200K'
_diffrn_measured_fraction_theta_full 0.997
_diffrn_measured_fraction_theta_max 0.956
_diffrn_measurement_details
;
List of Runs (angles in degrees, time in seconds):

  # Type    Start    End  Width  t~exp~   \w     \q     \k     \f   Frames
#--------------------------------------------------------------------------
  1  \w     15.00  47.00   0.50    0.33    --   47.23 -83.00  74.00   64
  2  \w      1.00  27.00   0.50    0.33    --   47.23 -19.00 120.00   52
  3  \w     25.00  71.50   0.50    1.33    --   97.33 -61.00 150.00   93
  4  \w     73.00  99.00   0.50    1.33    --   97.33 -83.00  74.00   52
  5  \w     46.00 106.00   0.50    1.33    --   97.33 -77.00 -90.00  120
  6  \w     24.00  50.50   0.50    1.33    --   97.33 -45.00-150.00   53
  7  \w     20.00  46.50   0.50    1.33    --   97.33 -45.00-120.00   53
  8  \w     20.00  50.50   0.50    1.33    --   97.33 -45.00 -60.00   61
  9  \w     -1.00  37.00   0.50    0.33    --   47.23 -99.00-150.00   76
 10  \w     22.00  50.00   0.50    1.33    --   97.33 -45.00  60.00   56
 11  \w     21.00  51.00   0.50    1.33    --   97.33 -45.00 150.00   60
 12  \w    -33.00  -1.00   0.50    0.33    --   47.23 -19.00 120.00   64
 13  \w    -40.00   0.00   0.50    0.33    --  -47.23  38.00 120.00   80
 14  \w    -68.00 -28.00   0.50    1.33    --  -90.25  61.00 120.00   80
 15  \w    -66.00 -19.50   0.50    1.33    --  -90.25  61.00  30.00   93
 16  \w    -83.00 -33.00   0.50    1.33    --  -90.25 111.00 120.00  100
 17  \w     -2.00  26.00   0.50    0.33    --  -47.23  83.00-164.00   56
 18  \w    -37.00  -9.00   0.50    0.33    --  -47.23  83.00-164.00   56
 19  \w    -41.00 -14.50   0.50    1.33    --  -90.25 111.00-150.00   53
 20  \w    -66.00 -40.00   0.50    1.33    --  -90.25  83.00-164.00   52
 21  \w    -51.00 -15.00   0.50    1.33    --  -90.25  45.00-150.00   72
 22  \w    -78.00 -47.50   0.50    1.33    --  -90.25 111.00-150.00   61
 23  \w   -157.00 -81.00   0.50    1.33    --  -90.25 -83.00  74.00  152
 24  \w   -153.00 -83.50   0.50    1.33    --  -90.25 -95.00   0.00  139
 25  \w   -112.00 -73.50   0.50    0.33    --  -47.23-125.00-120.00   77
 26  \w    109.00 135.00   0.50    1.33    --   97.33  83.00-164.00   52
 27  \w     67.00 129.00   0.50    1.33    --   97.33 178.00-150.00  124
;
_diffrn_measurement_device 'four-circle diffractometer'
_diffrn_measurement_device_type 'XtaLAB Synergy, Dualflex, Pilatus 200K'
_diffrn_measurement_method '\w scans'
_diffrn_orient_matrix_type 'CrysAlisPro convention (1999,Acta A55,543-557)'
_diffrn_orient_matrix_UB_11 0.0995991000
_diffrn_orient_matrix_UB_12 0.1332182000
_diffrn_orient_matrix_UB_13 0.0231810000
_diffrn_orient_matrix_UB_21 0.0644034000
_diffrn_orient_matrix_UB_22 -0.1349865000
_diffrn_orient_matrix_UB_23 -0.0530193000
_diffrn_orient_matrix_UB_31 -0.0433640000
_diffrn_orient_matrix_UB_32 0.1058443000
_diffrn_orient_matrix_UB_33 -0.0967520000
_diffrn_radiation_monochromator mirror
_diffrn_radiation_probe x-ray
_diffrn_radiation_type 'Cu K\a'
_diffrn_radiation_wavelength 1.54184
_diffrn_reflns_av_R_equivalents 0.0306
_diffrn_reflns_av_unetI/netI 0.0365
_diffrn_reflns_Laue_measured_fraction_full 0.997
_diffrn_reflns_Laue_measured_fraction_max 0.956
_diffrn_reflns_limit_h_max 15
_diffrn_reflns_limit_h_min -15
_diffrn_reflns_limit_k_max 8
_diffrn_reflns_limit_k_min -8
_diffrn_reflns_limit_l_max 15
_diffrn_reflns_limit_l_min -17
_diffrn_reflns_number 4201
_diffrn_reflns_point_group_measured_fraction_full 0.842
_diffrn_reflns_point_group_measured_fraction_max 0.799
_diffrn_reflns_theta_full 67.684
_diffrn_reflns_theta_max 72.156
_diffrn_reflns_theta_min 3.235
_diffrn_source 'micro-focus sealed X-ray tube'
_diffrn_source_type 'PhotonJet (Cu) X-ray Source'
_exptl_absorpt_coefficient_mu 2.742
_exptl_absorpt_correction_T_max 1.00000
_exptl_absorpt_correction_T_min 0.55888
_exptl_absorpt_correction_type multi-scan
_exptl_absorpt_process_details
;
CrysAlisPro 1.171.40.84a (Rigaku Oxford Diffraction, 2020)
Empirical absorption correction using spherical harmonics,
implemented in SCALE3 ABSPACK scaling algorithm.
;
_exptl_crystal_colour 'clear colourless'
_exptl_crystal_colour_lustre clear
_exptl_crystal_colour_primary colourless
_exptl_crystal_density_diffrn 1.430
_exptl_crystal_description needle
_exptl_crystal_F_000 548
_exptl_crystal_recrystallization_method EtOH/MeOH
_exptl_crystal_size_max 0.35
_exptl_crystal_size_mid 0.04
_exptl_crystal_size_min 0.04
_refine_diff_density_max 0.221
_refine_diff_density_min -0.182
_refine_diff_density_rms 0.044
_refine_ls_abs_structure_details
;
 Flack x determined using 645 quotients [(I+)-(I-)]/[(I+)+(I-)]
 (Parsons, Flack and Wagner, Acta Cryst. B69 (2013) 249-259).
;
_refine_ls_abs_structure_Flack -0.011(11)
_refine_ls_extinction_method none
_refine_ls_goodness_of_fit_ref 1.073
_refine_ls_hydrogen_treatment constr
_refine_ls_matrix_type full
_refine_ls_number_parameters 162
_refine_ls_number_reflns 1911
_refine_ls_number_restraints 2
_refine_ls_restrained_S_all 1.072
_refine_ls_R_factor_all 0.0285
_refine_ls_R_factor_gt 0.0281
_refine_ls_shift/su_max 0.000
_refine_ls_shift/su_mean 0.000
_refine_ls_structure_factor_coef Fsqd
_refine_ls_weighting_details 'w=1/[\s^2^(Fo^2^)+(0.0389P)^2^+0.6219P] where P=(Fo^2^+2Fc^2^)/3'
_refine_ls_weighting_scheme calc
_refine_ls_wR_factor_gt 0.0734
_refine_ls_wR_factor_ref 0.0739
_reflns_Friedel_coverage 0.540
_reflns_Friedel_fraction_full 0.657
_reflns_Friedel_fraction_max 0.613
_reflns_number_gt 1875
_reflns_number_total 1911
_reflns_threshold_expression 'I > 2\s(I)'
_cod_data_source_file d3ob01596c2.cif
_cod_data_source_block syl-06-23_2
_cod_depositor_comments 'Adding full bibliography for 7159603--7159605.cif.'
_cod_original_cell_volume 1211.31(4)
_cod_original_formula_sum 'C12 H15 Cl N3 O1.50'
_cod_database_code 7159604
_shelx_shelxl_version_number 2018/3
_chemical_oxdiff_formula 'C13 H14 N4 O2'
_shelx_space_group_comment
;
The symmetry employed for this shelxl refinement is uniquely defined
by the following loop, which should always be used as a source of
symmetry information in preference to the above space-group names.
They are only intended as comments.
;
_shelx_estimated_absorpt_t_max 0.898
_shelx_estimated_absorpt_t_min 0.447
_reflns_odcompleteness_completeness 99.92
_reflns_odcompleteness_iscentric 1
_reflns_odcompleteness_theta 66.97
_olex2_refinement_description
;
1. Fixed Uiso
 At 1.2 times of:
  All C(H) groups, All C(H,H) groups, All N(H) groups, All N(H,H) groups
 At 1.5 times of:
  All O(H) groups
2. Restrained distances
 O2-H2C
 0.85 with sigma of 0.02
3.a Free rotating group:
 O2(H2C)
3.b Ternary CH refined with riding coordinates:
 C9(H9)
3.c Secondary CH2 refined with riding coordinates:
 N2(H2A,H2B), C8(H8A,H8B), C11(H11A,H11B)
3.d Aromatic/amide H refined with riding coordinates:
 N1(H1), C2(H2), C3(H3), C4(H4), C5(H5)
3.e X=CH2 refined with riding coordinates:
 N3(H3A,H3B)
;
_olex2_submission_special_instructions 'No special instructions were received'
_oxdiff_exptl_absorpt_empirical_details
;
Empirical correction (ABSPACK) includes:
- Absorption correction using spherical harmonics
- Frame scaling
;
_oxdiff_exptl_absorpt_empirical_full_max 1.872
_oxdiff_exptl_absorpt_empirical_full_min 0.499

loop_
_space_group_symop_operation_xyz
'x, y, z'
'-x, y, -z'
'x+1/2, y+1/2, z'
'-x+1/2, y+1/2, -z'

loop_
_atom_site_label
_atom_site_type_symbol
_atom_site_fract_x
_atom_site_fract_y
_atom_site_fract_z
_atom_site_U_iso_or_equiv
_atom_site_adp_type
_atom_site_occupancy
_atom_site_site_symmetry_order
_atom_site_calc_flag
_atom_site_refinement_flags_posn
_atom_site_refinement_flags_adp
_atom_site_refinement_flags_occupancy
_atom_site_disorder_assembly
_atom_site_disorder_group
Cl1 Cl 0.09333(4) 0.32127(9) -0.14258(4) 0.02109(17) Uani 1 1 d . . . . .
O1 O -0.10704(15) -0.0377(3) -0.09420(13) 0.0219(4) Uani 1 1 d . . . . .
N1 N 0.32884(15) -0.1572(4) -0.22714(14) 0.0177(5) Uani 1 1 d . . . . .
H1 H 0.391147 -0.183195 -0.186255 0.021 Uiso 1 1 calc R U . . .
N2 N 0.09587(16) -0.1135(3) -0.10485(14) 0.0168(5) Uani 1 1 d . . . . .
H2A H 0.099057 0.014518 -0.107678 0.020 Uiso 1 1 calc R U . . .
H2B H 0.077034 -0.145087 -0.047673 0.020 Uiso 1 1 calc R U . . .
N3 N -0.18954(16) -0.1810(4) -0.23447(15) 0.0228(5) Uani 1 1 d . . . . .
H3A H -0.255551 -0.151059 -0.227000 0.027 Uiso 1 1 calc R U . . .
H3B H -0.181569 -0.245908 -0.286063 0.027 Uiso 1 1 calc R U . . .
C1 C 0.3168(2) -0.1084(4) -0.32462(18) 0.0179(5) Uani 1 1 d . . . . .
C2 C 0.3954(2) -0.0836(4) -0.3805(2) 0.0216(6) Uani 1 1 d . . . . .
H2 H 0.471228 -0.101407 -0.353195 0.026 Uiso 1 1 calc R U . . .
C3 C 0.3585(2) -0.0318(5) -0.4775(2) 0.0247(6) Uani 1 1 d . . . . .
H3 H 0.409983 -0.015739 -0.517743 0.030 Uiso 1 1 calc R U . . .
C4 C 0.2468(2) -0.0025(4) -0.51762(19) 0.0234(6) Uani 1 1 d . . . . .
H4 H 0.224212 0.034025 -0.584252 0.028 Uiso 1 1 calc R U . . .
C5 C 0.1695(2) -0.0259(4) -0.46217(19) 0.0198(6) Uani 1 1 d . . . . .
H5 H 0.094076 -0.005976 -0.490131 0.024 Uiso 1 1 calc R U . . .
C6 C 0.2034(2) -0.0795(4) -0.36389(18) 0.0164(5) Uani 1 1 d . . . . .
C7 C 0.1484(2) -0.1145(4) -0.28585(17) 0.0167(5) Uani 1 1 d . . . . .
C8 C 0.0283(2) -0.1015(4) -0.28580(17) 0.0169(5) Uani 1 1 d . . . . .
H8A H -0.014841 -0.173012 -0.341886 0.020 Uiso 1 1 calc R U . . .
H8B H 0.004326 0.031761 -0.292356 0.020 Uiso 1 1 calc R U . . .
C9 C 0.00879(17) -0.1836(5) -0.18915(15) 0.0156(5) Uani 1 1 d . . . . .
H9 H 0.013207 -0.324239 -0.191870 0.019 Uiso 1 1 calc R U . . .
C10 C -0.1020(2) -0.1284(4) -0.16792(17) 0.0170(5) Uani 1 1 d . . . . .
C11 C 0.20677(18) -0.1931(5) -0.10527(16) 0.0177(5) Uani 1 1 d . . . . .
H11A H 0.263587 -0.130238 -0.055079 0.021 Uiso 1 1 calc R U . . .
H11B H 0.208480 -0.330008 -0.091177 0.021 Uiso 1 1 calc R U . . .
C12 C 0.22677(18) -0.1581(4) -0.20500(16) 0.0165(5) Uani 1 1 d . . . . .
O2 O 0.500000 0.0769(5) 0.000000 0.0380(8) Uani 1 2 d DGS T P . .
H2C H 0.525660 -0.000758 -0.035471 0.057 Uiso 1 1 d DG U . . .

loop_
_atom_site_aniso_label
_atom_site_aniso_U_11
_atom_site_aniso_U_22
_atom_site_aniso_U_33
_atom_site_aniso_U_23
_atom_site_aniso_U_13
_atom_site_aniso_U_12
Cl1 0.0160(3) 0.0226(3) 0.0249(3) -0.0008(3) 0.0050(2) 0.0010(3)
O1 0.0201(9) 0.0301(11) 0.0160(9) -0.0024(8) 0.0050(7) 0.0042(9)
N1 0.0122(8) 0.0255(12) 0.0150(9) 0.0018(9) 0.0019(7) 0.0023(10)
N2 0.0165(10) 0.0219(11) 0.0119(9) 0.0009(9) 0.0029(8) 0.0028(9)
N3 0.0146(9) 0.0310(12) 0.0235(10) -0.0095(12) 0.0056(7) -0.0013(13)
C1 0.0164(12) 0.0202(12) 0.0172(11) -0.0016(11) 0.0034(9) -0.0009(11)
C2 0.0160(12) 0.0279(15) 0.0223(12) -0.0002(12) 0.0068(10) -0.0016(11)
C3 0.0205(13) 0.0321(16) 0.0247(14) 0.0032(13) 0.0116(11) -0.0015(13)
C4 0.0248(13) 0.0307(14) 0.0156(12) 0.0041(11) 0.0059(11) -0.0004(13)
C5 0.0169(12) 0.0231(14) 0.0193(12) 0.0024(11) 0.0033(10) 0.0001(11)
C6 0.0155(12) 0.0184(13) 0.0161(12) -0.0034(10) 0.0051(10) -0.0005(10)
C7 0.0148(11) 0.0190(13) 0.0158(11) 0.0013(11) 0.0024(9) -0.0014(10)
C8 0.0149(11) 0.0227(13) 0.0129(11) 0.0005(11) 0.0024(9) 0.0016(11)
C9 0.0133(10) 0.0195(11) 0.0136(10) -0.0013(12) 0.0025(8) 0.0001(13)
C10 0.0182(11) 0.0177(14) 0.0165(11) 0.0027(10) 0.0066(9) 0.0016(10)
C11 0.0138(10) 0.0231(13) 0.0160(10) 0.0013(13) 0.0026(8) 0.0035(13)
C12 0.0161(10) 0.0171(14) 0.0159(11) 0.0009(10) 0.0030(9) 0.0014(12)
O2 0.068(2) 0.0242(16) 0.0294(16) 0.000 0.0273(16) 0.000

loop_
_atom_type_symbol
_atom_type_description
_atom_type_scat_dispersion_real
_atom_type_scat_dispersion_imag
_atom_type_scat_source
C C 0.0181 0.0091 'International Tables Vol C Tables 4.2.6.8 and 6.1.1.4'
H H 0.0000 0.0000 'International Tables Vol C Tables 4.2.6.8 and 6.1.1.4'
Cl Cl 0.3639 0.7018 'International Tables Vol C Tables 4.2.6.8 and 6.1.1.4'
N N 0.0311 0.0180 'International Tables Vol C Tables 4.2.6.8 and 6.1.1.4'
O O 0.0492 0.0322 'International Tables Vol C Tables 4.2.6.8 and 6.1.1.4'

loop_
_geom_angle_atom_site_label_1
_geom_angle_atom_site_label_2
_geom_angle_atom_site_label_3
_geom_angle
_geom_angle_site_symmetry_1
_geom_angle_site_symmetry_3
_geom_angle_publ_flag
C1 N1 H1 125.8 . . ?
C12 N1 H1 125.8 . . ?
C12 N1 C1 108.38(18) . . ?
H2A N2 H2B 107.8 . . ?
C9 N2 H2A 109.1 . . ?
C9 N2 H2B 109.1 . . ?
C11 N2 H2A 109.1 . . ?
C11 N2 H2B 109.1 . . ?
C11 N2 C9 112.6(2) . . ?
H3A N3 H3B 120.0 . . ?
C10 N3 H3A 120.0 . . ?
C10 N3 H3B 120.0 . . ?
N1 C1 C2 130.2(2) . . ?
N1 C1 C6 107.7(2) . . ?
C2 C1 C6 122.1(2) . . ?
C1 C2 H2 121.4 . . ?
C3 C2 C1 117.2(2) . . ?
C3 C2 H2 121.4 . . ?
C2 C3 H3 119.2 . . ?
C2 C3 C4 121.5(3) . . ?
C4 C3 H3 119.2 . . ?
C3 C4 H4 119.5 . . ?
C5 C4 C3 121.1(2) . . ?
C5 C4 H4 119.5 . . ?
C4 C5 H5 120.4 . . ?
C4 C5 C6 119.2(2) . . ?
C6 C5 H5 120.4 . . ?
C1 C6 C7 106.5(2) . . ?
C5 C6 C1 118.9(2) . . ?
C5 C6 C7 134.6(2) . . ?
C6 C7 C8 129.4(2) . . ?
C12 C7 C6 107.2(2) . . ?
C12 C7 C8 123.5(2) . . ?
C7 C8 H8A 109.9 . . ?
C7 C8 H8B 109.9 . . ?
C7 C8 C9 109.01(19) . . ?
H8A C8 H8B 108.3 . . ?
C9 C8 H8A 109.9 . . ?
C9 C8 H8B 109.9 . . ?
N2 C9 C8 109.8(2) . . ?
N2 C9 H9 108.8 . . ?
N2 C9 C10 107.1(2) . . ?
C8 C9 H9 108.8 . . ?
C10 C9 C8 113.4(2) . . ?
C10 C9 H9 108.8 . . ?
O1 C10 N3 123.5(2) . . ?
O1 C10 C9 120.8(2) . . ?
N3 C10 C9 115.8(2) . . ?
N2 C11 H11A 110.4 . . ?
N2 C11 H11B 110.4 . . ?
H11A C11 H11B 108.6 . . ?
C12 C11 N2 106.50(19) . . ?
C12 C11 H11A 110.4 . . ?
C12 C11 H11B 110.4 . . ?
N1 C12 C11 124.28(19) . . ?
C7 C12 N1 110.3(2) . . ?
C7 C12 C11 125.4(2) . . ?
H2C O2 H2C 99.1 . 2_655 ?

loop_
_geom_bond_atom_site_label_1
_geom_bond_atom_site_label_2
_geom_bond_distance
_geom_bond_site_symmetry_2
_geom_bond_publ_flag
O1 C10 1.229(3) . ?
N1 H1 0.8800 . ?
N1 C1 1.384(3) . ?
N1 C12 1.377(3) . ?
N2 H2A 0.9100 . ?
N2 H2B 0.9100 . ?
N2 C9 1.506(3) . ?
N2 C11 1.498(3) . ?
N3 H3A 0.8800 . ?
N3 H3B 0.8800 . ?
N3 C10 1.328(3) . ?
C1 C2 1.394(4) . ?
C1 C6 1.419(3) . ?
C2 H2 0.9500 . ?
C2 C3 1.385(4) . ?
C3 H3 0.9500 . ?
C3 C4 1.402(4) . ?
C4 H4 0.9500 . ?
C4 C5 1.374(4) . ?
C5 H5 0.9500 . ?
C5 C6 1.401(4) . ?
C6 C7 1.433(4) . ?
C7 C8 1.504(3) . ?
C7 C12 1.362(3) . ?
C8 H8A 0.9900 . ?
C8 H8B 0.9900 . ?
C8 C9 1.540(3) . ?
C9 H9 1.0000 . ?
C9 C10 1.529(3) . ?
C11 H11A 0.9900 . ?
C11 H11B 0.9900 . ?
C11 C12 1.491(3) . ?
O2 H2C 0.85(5) 2_655 ?
O2 H2C 0.8499 . ?

loop_
_geom_torsion_atom_site_label_1
_geom_torsion_atom_site_label_2
_geom_torsion_atom_site_label_3
_geom_torsion_atom_site_label_4
_geom_torsion
_geom_torsion_site_symmetry_1
_geom_torsion_site_symmetry_2
_geom_torsion_site_symmetry_3
_geom_torsion_site_symmetry_4
_geom_torsion_publ_flag
N1 C1 C2 C3 -179.3(3) . . . . ?
N1 C1 C6 C5 179.2(2) . . . . ?
N1 C1 C6 C7 -0.4(3) . . . . ?
N2 C9 C10 O1 2.1(4) . . . . ?
N2 C9 C10 N3 -179.2(2) . . . . ?
N2 C11 C12 N1 159.6(3) . . . . ?
N2 C11 C12 C7 -17.3(4) . . . . ?
C1 N1 C12 C7 1.1(3) . . . . ?
C1 N1 C12 C11 -176.2(3) . . . . ?
C1 C2 C3 C4 1.0(5) . . . . ?
C1 C6 C7 C8 178.9(3) . . . . ?
C1 C6 C7 C12 1.0(3) . . . . ?
C2 C1 C6 C5 0.6(4) . . . . ?
C2 C1 C6 C7 -179.0(3) . . . . ?
C2 C3 C4 C5 -0.6(5) . . . . ?
C3 C4 C5 C6 0.1(4) . . . . ?
C4 C5 C6 C1 -0.1(4) . . . . ?
C4 C5 C6 C7 179.3(3) . . . . ?
C5 C6 C7 C8 -0.6(5) . . . . ?
C5 C6 C7 C12 -178.5(3) . . . . ?
C6 C1 C2 C3 -1.0(4) . . . . ?
C6 C7 C8 C9 171.0(3) . . . . ?
C6 C7 C12 N1 -1.3(3) . . . . ?
C6 C7 C12 C11 176.0(3) . . . . ?
C7 C8 C9 N2 43.9(3) . . . . ?
C7 C8 C9 C10 163.6(2) . . . . ?
C8 C7 C12 N1 -179.3(3) . . . . ?
C8 C7 C12 C11 -2.0(4) . . . . ?
C8 C9 C10 O1 -119.1(3) . . . . ?
C8 C9 C10 N3 59.6(3) . . . . ?
C9 N2 C11 C12 51.7(3) . . . . ?
C11 N2 C9 C8 -68.8(3) . . . . ?
C11 N2 C9 C10 167.7(2) . . . . ?
C12 N1 C1 C2 178.1(3) . . . . ?
C12 N1 C1 C6 -0.4(3) . . . . ?
C12 C7 C8 C9 -11.5(4) . . . . ?
